data_2202153
loop_
_publ_author_name
'Sema \"Ozt\"urk'
'B\"ulent B\"uy\"ukk\?idan'
'Ramazan Erenler '
'Mehmet Akkurt'
'Osman \,Cakmak'
'Hoong-Kun Fun'

_publ_section_title
;
 3,5-Dinitroxytricyclo[2.2.1.0^2,6^]heptane
;
_journal_issue 4
_journal_name_full 'Acta Crystallographica Section E'
_journal_page_first o550
_journal_page_last o552
_journal_paper_doi 10.1107/S1600536803006524
_journal_volume 59
_journal_year 2003
_chemical_formula_iupac 'C7 H7 N2 O6'
_chemical_formula_moiety 'C7 H7 N2 O6'
_chemical_formula_sum 'C7 H7 N2 O6'
_chemical_formula_weight 215.15
_chemical_name_systematic
;
 ?
;
_space_group_IT_number 36
_symmetry_cell_setting orthorhombic
_symmetry_space_group_name_Hall 'C 2c -2'
_symmetry_space_group_name_H-M 'C m c 21'
_atom_sites_solution_hydrogens geom
_atom_sites_solution_primary direct
_atom_sites_solution_secondary difmap
_cell_angle_alpha 90
_cell_angle_beta 90
_cell_angle_gamma 90
_cell_formula_units_Z 4
_cell_length_a 13.4146(9)
_cell_length_b 6.6414(5)
_cell_length_c 10.0118(6)
_cell_measurement_reflns_used 2626
_cell_measurement_temperature 293(2)
_cell_measurement_theta_max 26
_cell_measurement_theta_min 3
_cell_volume 891.97(10)
_computing_cell_refinement 'SAINT (Siemens,1996)'
_computing_data_collection 'SMART (Siemens, 1996)'
_computing_data_reduction SAINT
_computing_molecular_graphics 'ORTEP-3 for Windows (Farrugia, 1997)'
_computing_publication_material 'WinGX (Farrugia, 1999)'
_computing_structure_refinement 'SHELXL97 (Sheldrick, 1997)'
_computing_structure_solution 'SHELXS97 (Sheldrick, 1997)'
_diffrn_ambient_temperature 293(2)
_diffrn_detector_area_resol_mean 8.33
_diffrn_measurement_device_type 'Siemens SMART CCD area-detector'
_diffrn_measurement_method \w
_diffrn_radiation_monochromator graphite
_diffrn_radiation_source 'fine-focus sealed tube'
_diffrn_radiation_type MoK\a
_diffrn_radiation_wavelength 0.71073
_diffrn_reflns_av_R_equivalents 0.0721
_diffrn_reflns_av_sigmaI/netI 0.0511
_diffrn_reflns_limit_h_max 16
_diffrn_reflns_limit_h_min -12
_diffrn_reflns_limit_k_max 7
_diffrn_reflns_limit_k_min -8
_diffrn_reflns_limit_l_max 11
_diffrn_reflns_limit_l_min -12
_diffrn_reflns_number 2626
_diffrn_reflns_theta_max 25.98
_diffrn_reflns_theta_min 3.04
_diffrn_standards_number 0
_exptl_absorpt_coefficient_mu 0.143
_exptl_absorpt_correction_type none
_exptl_crystal_colour colorless
_exptl_crystal_density_diffrn 1.602
_exptl_crystal_density_method 'Not Measured'
_exptl_crystal_description prism
_exptl_crystal_F_000 444
_exptl_crystal_size_max 0.32
_exptl_crystal_size_mid 0.22
_exptl_crystal_size_min 0.12
_refine_diff_density_max 0.223
_refine_diff_density_min -0.255
_refine_ls_extinction_coef 0.023(5)
_refine_ls_extinction_expression Fc^*^=kFc[1+0.001xFc^2^\l^3^/sin(2\q)]^-1/4^
_refine_ls_extinction_method SHELXL97
_refine_ls_goodness_of_fit_ref 1.128
_refine_ls_hydrogen_treatment constr
_refine_ls_matrix_type full
_refine_ls_number_parameters 74
_refine_ls_number_reflns 485
_refine_ls_number_restraints 1
_refine_ls_restrained_S_all 1.126
_refine_ls_R_factor_all 0.0523
_refine_ls_R_factor_gt 0.0458
_refine_ls_shift/su_max <0.001
_refine_ls_shift/su_mean 0.000
_refine_ls_structure_factor_coef Fsqd
_refine_ls_weighting_details 'calc w = 1/[\s^2^(Fo^2^)+(0.0641P)^2^] where P = (Fo^2^+2Fc^2^)/3'
_refine_ls_weighting_scheme calc
_refine_ls_wR_factor_gt 0.1082
_refine_ls_wR_factor_ref 0.1120
_reflns_number_gt 423
_reflns_number_total 485
_reflns_threshold_expression I>2\s(I)
_cod_data_source_file om6137.cif
_cod_data_source_block 5
_cod_depositor_comments
;
The following automatic conversions were performed:
'_symmetry_cell_setting' value 'Orthorhombic' changed to 'orthorhombic'
according to '/home/saulius/struct/CIF-dictionaries/cif_core.dic'
dictionary named 'cif_core.dic' version 2.4.1 from 2010-06-29.

Automatic conversion script
Id: cif_fix_enum 1527 2010-12-29 10:47:43Z saulius 

The following automatic conversions were performed:

'_symmetry_cell_setting' value 'Orthorhombic' changed to
'orthorhombic' according to
/home/saulius/struct/CIF-dictionaries/cif_core.dic dictionary named
'cif_core.dic' version 2.4.1 from 2010-06-29.

Automatic conversion script
Id: cif_fix_values 1715 2011-07-08 13:25:40Z adriana 
;
_cod_database_code 2202153

loop_
_symmetry_equiv_pos_as_xyz
x,y,z
-x,-y,1/2+z
-x,y,z
x,-y,1/2+z
1/2+x,1/2+y,z
1/2-x,1/2-y,1/2+z
1/2-x,1/2+y,z
1/2+x,1/2-y,1/2+z

loop_
_atom_site_aniso_label
_atom_site_aniso_U_11
_atom_site_aniso_U_22
_atom_site_aniso_U_33
_atom_site_aniso_U_12
_atom_site_aniso_U_13
_atom_site_aniso_U_23
O1 0.0189(10) 0.0524(15) 0.0472(14) 0.0014(8) 0.0059(10) 0.0045(11)
O2 0.0544(16) 0.084(2) 0.0507(17) 0.0037(14) 0.0209(13) 0.0039(16)
O3 0.0330(14) 0.079(2) 0.080(2) 0.0200(13) 0.0061(15) 0.006(2)
N1 0.0275(14) 0.0430(17) 0.058(2) 0.0007(11) 0.0117(13) -0.0039(14)
C1 0.0207(14) 0.0418(18) 0.0407(19) 0.0025(12) -0.0038(13) -0.0010(14)
C2 0.0354(18) 0.0394(18) 0.0427(19) 0.0083(13) 0.0002(15) 0.0001(14)
C3 0.038(2) 0.055(3) 0.040(3) 0.0000 0.0000 0.011(2)
C4 0.041(3) 0.054(3) 0.043(3) 0.0000 0.0000 -0.008(2)
C5 0.030(2) 0.035(2) 0.044(3) 0.0000 0.0000 -0.0044(18)

loop_
_atom_site_label
_atom_site_fract_x
_atom_site_fract_y
_atom_site_fract_z
_atom_site_U_iso_or_equiv
_atom_site_thermal_displace_type
_atom_site_calc_flag
_atom_site_refinement_flags
_atom_site_occupancy
_atom_site_type_symbol
O1 0.09919(13) 0.3326(3) -0.1242(2) 0.0395(8) Uani . . 1.000 O
O2 0.1928(2) 0.3300(5) -0.2994(3) 0.0630(10) Uani . . 1.000 O
O3 0.2510(2) 0.1972(4) -0.1175(4) 0.0640(11) Uani . . 1.000 O
N1 0.1888(2) 0.2810(4) -0.1851(3) 0.0428(10) Uani . . 1.000 N
C1 0.0892(2) 0.2661(4) 0.0132(3) 0.0344(10) Uani . . 1.000 C
C2 0.0559(2) 0.0535(5) 0.0289(4) 0.0392(11) Uani . . 1.000 C
C3 0.00000 0.0464(8) 0.1590(5) 0.0443(16) Uani . . 1.000 C
C4 0.00000 0.2629(7) 0.2134(6) 0.0460(17) Uani . . 1.000 C
C5 0.00000 0.3707(7) 0.0772(5) 0.0363(14) Uani . . 1.000 C
H1A 0.14888 0.29156 0.06311 0.0413 Uiso . . 1.000 H
H2A 0.09476 -0.05742 -0.00351 0.0470 Uiso . . 1.000 H
H3A 0.00000 -0.06945 0.21613 0.0533 Uiso . . 1.000 H
H4A 0.05854 0.29235 0.26473 0.0552 Uiso . . 0.500 H
H5A 0.00000 0.51504 0.07740 0.0436 Uiso . . 1.000 H

loop_
_atom_type_symbol
_atom_type_description
_atom_type_scat_dispersion_real
_atom_type_scat_dispersion_imag
_atom_type_scat_source
O O 0.0106 0.0060 'International Tables Vol C Tables 4.2.6.8 and 6.1.1.4'
N N 0.0061 0.0033 'International Tables Vol C Tables 4.2.6.8 and 6.1.1.4'
H H 0.0000 0.0000 'International Tables Vol C Tables 4.2.6.8 and 6.1.1.4'
C C 0.0033 0.0016 'International Tables Vol C Tables 4.2.6.8 and 6.1.1.4'

loop_
_geom_angle_atom_site_label_1
_geom_angle_atom_site_label_2
_geom_angle_atom_site_label_3
_geom_angle_site_symmetry_1
_geom_angle_site_symmetry_3
_geom_angle
_geom_angle_publ_flag
N1 O1 C1 . . 114.9(2) yes
O1 N1 O2 . . 113.1(3) yes
O1 N1 O3 . . 117.7(3) yes
O2 N1 O3 . . 129.2(3) yes
O1 C1 C2 . . 114.6(3) yes
O1 C1 C5 . . 109.4(3) yes
C2 C1 C5 . . 98.8(3) yes
C1 C2 C3 . . 105.7(3) yes
C1 C2 C2 . 3_555 107.5(3) no
C2 C2 C3 3_555 . 60.1(2) no
C2 C3 C4 . . 106.1(4) yes
C2 C3 C2 . 3_555 59.8(3) no
C2 C3 C4 3_555 . 106.1(4) no
C3 C4 C5 . . 97.0(4) yes
C1 C5 C4 . . 99.2(3) yes
C1 C5 C1 . 3_555 103.4(3) no
C1 C5 C4 3_555 . 99.2(3) no
O1 C1 H1A . . 111.30 no
C2 C1 H1A . . 111.26 no
C5 C1 H1A . . 110.85 no
C1 C2 H2A . . 121.97 no
C3 C2 H2A . . 122.69 no
C2 C2 H2A 3_555 . 122.93 no
C2 C3 H3A . . 122.82 no
C4 C3 H3A . . 122.63 no
C2 C3 H3A 3_555 . 122.82 no
C3 C4 H4A . . 112.38 no
C3 C4 H4A . 3_555 112.38 no
C5 C4 H4A . . 112.32 no
C5 C4 H4A . 3_555 112.32 no
H4A C4 H4A . 3_555 110.00 no
C1 C5 H5A . . 117.16 no
C4 C5 H5A . . 117.58 no
C1 C5 H5A 3_555 . 117.16 no

loop_
_geom_bond_atom_site_label_1
_geom_bond_atom_site_label_2
_geom_bond_site_symmetry_1
_geom_bond_site_symmetry_2
_geom_bond_distance
_geom_bond_publ_flag
O1 N1 . . 1.391(3) yes
O1 C1 . . 1.451(4) yes
O2 N1 . . 1.191(4) yes
O3 N1 . . 1.210(4) yes
C1 C2 . . 1.489(4) yes
C1 C5 . . 1.525(4) yes
C2 C3 . . 1.504(6) yes
C2 C2 . 3_555 1.500(4) no
C3 C4 . . 1.538(7) yes
C4 C5 . . 1.540(8) yes
C1 H1A . . 0.9588 no
C2 H2A . . 0.9590 no
C3 H3A . . 0.9587 no
C4 H4A . . 0.9587 no
C5 H5A . . 0.9586 no

loop_
_geom_contact_atom_site_label_1
_geom_contact_atom_site_label_2
_geom_contact_distance
_geom_contact_site_symmetry_2
_geom_contact_publ_flag
O1 C4 3.410(5) 2_564 no
O1 O1 2.661(2) 3_555 no
O1 C4 3.410(5) 4_564 no
O1 O3 3.147(3) 7_555 no
O2 O3 3.136(5) 7_555 no
O3 N1 2.958(4) 7_545 no
O3 O1 3.147(3) 7_545 no
O3 O2 3.136(5) 7_545 no
O3 C2 3.148(4) . no
O1 H3A 2.7167 2_554 no
O1 H3A 2.7167 4_554 no
O1 H4A 2.7818 4_564 no
O2 H1A 2.6565 6_554 no
O3 H1A 2.3535 . no
O3 H4A 2.8147 6_554 no
O3 H2A 2.8704 7_555 no
N1 O3 2.958(4) 7_555 no
C2 O3 3.148(4) . no
C4 O1 3.410(5) 2_565 no
C4 O1 3.410(5) 4_565 no
H1A O3 2.3535 . no
H1A H4A 2.3544 . no
H1A O2 2.6565 6_555 no
H2A O3 2.8704 7_545 no
H3A O1 2.7167 2_555 no
H3A O1 2.7167 4_555 no
H4A H1A 2.3544 . no
H4A O1 2.7818 4_565 no
H4A O3 2.8147 6_555 no

loop_
_geom_torsion_atom_site_label_1
_geom_torsion_atom_site_label_2
_geom_torsion_atom_site_label_3
_geom_torsion_atom_site_label_4
_geom_torsion_site_symmetry_1
_geom_torsion_site_symmetry_3
_geom_torsion_site_symmetry_4
_geom_torsion
_geom_torsion_publ_flag
C1 O1 N1 O2 . . . 176.9(3) yes
C1 O1 N1 O3 . . . -3.9(4) yes
N1 O1 C1 C2 . . . -82.8(3) yes
N1 O1 C1 C5 . . . 167.4(2) yes
O1 C1 C2 C2 . . 3_555 -87.9(3) no
C5 C1 C2 C3 . . . -34.7(3) yes
C5 C1 C2 C2 . . 3_555 28.3(4) no
O1 C1 C5 C4 . . . 175.1(2) yes
O1 C1 C5 C1 . . 3_555 73.3(3) no
C2 C1 C5 C4 . . . 55.1(3) yes
C2 C1 C5 C1 . . 3_555 -46.8(3) no
O1 C1 C2 C3 . . . -150.8(2) yes
C1 C2 C3 C2 . . 3_555 101.4(3) no
C2 C2 C3 C4 3_555 . . -99.6(3) no
C1 C2 C2 C3 . 3_555 . -98.4(4) no
C1 C2 C2 C1 . 3_555 3_555 0.0(4) no
C1 C2 C3 C4 . . . 1.8(3) yes
C2 C3 C4 C5 . . . 31.27(18) yes
C3 C4 C5 C1 . . . -52.7(2) yes
